data_7236594
loop_
_publ_author_name
'Wu, Hao'
'Yang, Fan'
'Lv, Xiu-Liang'
'Wang, Bin'
'Zhang, Yong-Zheng'
'Zhao, Min-Jian'
'Li, Jian-Rong'

_publ_section_title
;
 A stable porphyrinic metal--organic framework pore-functionalized by
 high-density carboxylic groups for proton conduction
;
_journal_issue 28
_journal_name_full 'Journal of Materials Chemistry A'
_journal_page_first 14525
_journal_paper_doi 10.1039/C7TA03917D
_journal_volume 5
_journal_year 2017
_chemical_formula_moiety '0.11(C396 H216 Co9 N54 O36)'
_chemical_formula_sum 'C44 H24 Co N6 O4'
_chemical_formula_weight 759.62
_chemical_name_systematic BUT-83
_space_group_crystal_system trigonal
_space_group_IT_number 148
_space_group_name_Hall '-R 3'
_space_group_name_H-M_alt 'R -3 :H'
_atom_sites_solution_hydrogens geom
_atom_sites_solution_primary dual
_audit_creation_date 2016-12-20
_audit_creation_method
;
Olex2 1.2
(compiled 2016.09.09 svn.r3337 for OlexSys, GUI svn.r5227)
;
_audit_update_record
;
2016-12-22 deposited with the CCDC.
2017-06-22 downloaded from the CCDC.
;
_cell_angle_alpha 90
_cell_angle_beta 90
_cell_angle_gamma 120
_cell_formula_units_Z 9
_cell_length_a 33.0267(5)
_cell_length_b 33.0267(5)
_cell_length_c 9.1815(3)
_cell_measurement_reflns_used 3429
_cell_measurement_temperature 100.00(10)
_cell_measurement_theta_max 73.7660
_cell_measurement_theta_min 4.6180
_cell_volume 8673.1(3)
_computing_cell_refinement
;
CrysAlisPro, Agilent Technologies,
Version 1.171.37.35 (release 13-08-2014 CrysAlis171 .NET)
(compiled Aug 13 2014,18:06:01)
;
_computing_data_collection
;
CrysAlisPro, Agilent Technologies,
Version 1.171.37.35 (release 13-08-2014 CrysAlis171 .NET)
(compiled Aug 13 2014,18:06:01)
;
_computing_data_reduction
;
CrysAlisPro, Agilent Technologies,
Version 1.171.37.35 (release 13-08-2014 CrysAlis171 .NET)
(compiled Aug 13 2014,18:06:01)
;
_computing_molecular_graphics 'Olex2 (Dolomanov et al., 2009)'
_computing_publication_material 'Olex2 (Dolomanov et al., 2009)'
_computing_structure_refinement 'ShelXL (Sheldrick, 2015)'
_computing_structure_solution 'ShelXT (Sheldrick, 2015)'
_diffrn_ambient_environment N~2~
_diffrn_ambient_temperature 100.00(10)
_diffrn_detector 'CCD plate'
_diffrn_detector_area_resol_mean 10.3376
_diffrn_detector_type AtlasS2
_diffrn_measured_fraction_theta_full 0.997
_diffrn_measured_fraction_theta_max 0.973
_diffrn_measurement_details
;
#__ type_ start__ end____ width___ exp.time_
  1 omega  -74.00   35.00   1.0000   10.0000
omega____ theta____ kappa____ phi______ frames
    -      -41.5605   77.0000   60.0000 109

#__ type_ start__ end____ width___ exp.time_
  2 omega   30.00   90.00   1.0000   30.0000
omega____ theta____ kappa____ phi______ frames
    -      105.8759  -30.0000  -60.0000 60

#__ type_ start__ end____ width___ exp.time_
  3 omega   94.00  178.00   1.0000   30.0000
omega____ theta____ kappa____ phi______ frames
    -      105.8759  125.0000   60.0000 84

#__ type_ start__ end____ width___ exp.time_
  4 omega   30.00   90.00   1.0000   30.0000
omega____ theta____ kappa____ phi______ frames
    -      105.8759  -30.0000   30.0000 60

#__ type_ start__ end____ width___ exp.time_
  5 omega   99.00  178.00   1.0000   30.0000
omega____ theta____ kappa____ phi______ frames
    -      105.8759  116.0000   35.0000 79

#__ type_ start__ end____ width___ exp.time_
  6 omega   94.00  178.00   1.0000   30.0000
omega____ theta____ kappa____ phi______ frames
    -      105.8759  125.0000 -150.0000 84

#__ type_ start__ end____ width___ exp.time_
  7 omega -114.00  -75.00   1.0000   10.0000
omega____ theta____ kappa____ phi______ frames
    -      -41.5605  -57.0000  150.0000 39

#__ type_ start__ end____ width___ exp.time_
  8 omega -116.00  -17.00   1.0000   10.0000
omega____ theta____ kappa____ phi______ frames
    -      -41.5605  -37.0000   30.0000 99
;
_diffrn_measurement_device 'four-circle diffractometer'
_diffrn_measurement_device_type 'SuperNova, Dual, Cu at zero, AtlasS2'
_diffrn_measurement_method '\w scans'
_diffrn_orient_matrix_UB_11 -0.0340341000
_diffrn_orient_matrix_UB_12 0.0186665000
_diffrn_orient_matrix_UB_13 0.0211989000
_diffrn_orient_matrix_UB_21 -0.0415994000
_diffrn_orient_matrix_UB_22 -0.0491584000
_diffrn_orient_matrix_UB_23 -0.0307424000
_diffrn_orient_matrix_UB_31 -0.0034218000
_diffrn_orient_matrix_UB_32 -0.0116609000
_diffrn_orient_matrix_UB_33 0.1635757000
_diffrn_radiation_monochromator mirror
_diffrn_radiation_probe x-ray
_diffrn_radiation_type CuK\a
_diffrn_radiation_wavelength 1.54178
_diffrn_reflns_av_R_equivalents 0.0870
_diffrn_reflns_av_unetI/netI 0.0839
_diffrn_reflns_Laue_measured_fraction_full 0.997
_diffrn_reflns_Laue_measured_fraction_max 0.973
_diffrn_reflns_limit_h_max 29
_diffrn_reflns_limit_h_min -39
_diffrn_reflns_limit_k_max 38
_diffrn_reflns_limit_k_min -36
_diffrn_reflns_limit_l_max 11
_diffrn_reflns_limit_l_min -5
_diffrn_reflns_number 10519
_diffrn_reflns_point_group_measured_fraction_full 0.997
_diffrn_reflns_point_group_measured_fraction_max 0.973
_diffrn_reflns_theta_full 67.679
_diffrn_reflns_theta_max 73.813
_diffrn_reflns_theta_min 4.638
_diffrn_source 'sealed X-ray tube'
_diffrn_source_type 'SuperNova (Cu) X-ray Source'
_exptl_absorpt_coefficient_mu 3.904
_exptl_absorpt_correction_T_max 1.00000
_exptl_absorpt_correction_T_min 0.23827
_exptl_absorpt_correction_type multi-scan
_exptl_absorpt_process_details
;
CrysAlisPro, Agilent Technologies,
Version 1.171.37.35 (release 13-08-2014 CrysAlis171 .NET)
(compiled Aug 13 2014,18:06:01)
Empirical absorption correction using spherical harmonics,
 implemented in SCALE3 ABSPACK scaling algorithm.
;
_exptl_crystal_colour Purple
_exptl_crystal_density_diffrn 1.309
_exptl_crystal_F_000 3501
_refine_diff_density_max 1.827
_refine_diff_density_min -0.658
_refine_diff_density_rms 0.093
_refine_ls_extinction_method none
_refine_ls_goodness_of_fit_ref 1.064
_refine_ls_hydrogen_treatment constr
_refine_ls_matrix_type full
_refine_ls_number_parameters 250
_refine_ls_number_reflns 3792
_refine_ls_number_restraints 0
_refine_ls_restrained_S_all 1.064
_refine_ls_R_factor_all 0.1240
_refine_ls_R_factor_gt 0.0792
_refine_ls_shift/su_max 0.000
_refine_ls_shift/su_mean 0.000
_refine_ls_structure_factor_coef Fsqd
_refine_ls_weighting_details 'w=1/[\s^2^(Fo^2^)+(0.1428P)^2^+21.4878P] where P=(Fo^2^+2Fc^2^)/3'
_refine_ls_weighting_scheme calc
_refine_ls_wR_factor_gt 0.2131
_refine_ls_wR_factor_ref 0.2607
_reflns_Friedel_coverage 0.000
_reflns_number_gt 2417
_reflns_number_total 3792
_reflns_threshold_expression 'I > 2\s(I)'
_cod_data_source_file c7ta03917d2.cif
_cod_data_source_block 1
_cod_original_cell_volume 8673.1(4)
_cod_original_sg_symbol_H-M 'R -3'
_cod_database_code 7236594
_shelxl_version_number 2014-1
_chemical_oxdiff_formula CHONCo
_shelx_space_group_comment
;
The symmetry employed for this shelxl refinement is uniquely defined
by the following loop, which should always be used as a source of
symmetry information in preference to the above space-group names.
They are only intended as comments.
;
_reflns_odcompleteness_completeness 99.77
_reflns_odcompleteness_iscentric 1
_reflns_odcompleteness_theta 66.97
_olex2_refinement_description
;
1. Fixed Uiso
 At 1.2 times of:
  All C(H) groups
2.a Aromatic/amide H refined with riding coordinates:
 C8(H8), C9(H9), C14(H14), C13(H13), C2(H2), C5(H5), C21(H21), C1(H1),
 C18(H18), C4(H4), C17(H17), C20(H20)
;
_olex2_submission_special_instructions 'No special instructions were received'

loop_
_space_group_symop_operation_xyz
'x, y, z'
'-y, x-y, z'
'-x+y, -x, z'
'x+2/3, y+1/3, z+1/3'
'-y+2/3, x-y+1/3, z+1/3'
'-x+y+2/3, -x+1/3, z+1/3'
'x+1/3, y+2/3, z+2/3'
'-y+1/3, x-y+2/3, z+2/3'
'-x+y+1/3, -x+2/3, z+2/3'
'-x, -y, -z'
'y, -x+y, -z'
'x-y, x, -z'
'-x+2/3, -y+1/3, -z+1/3'
'y+2/3, -x+y+1/3, -z+1/3'
'x-y+2/3, x+1/3, -z+1/3'
'-x+1/3, -y+2/3, -z+2/3'
'y+1/3, -x+y+2/3, -z+2/3'
'x-y+1/3, x+2/3, -z+2/3'

loop_
_atom_site_label
_atom_site_type_symbol
_atom_site_fract_x
_atom_site_fract_y
_atom_site_fract_z
_atom_site_U_iso_or_equiv
_atom_site_adp_type
_atom_site_occupancy
_atom_site_site_symmetry_order
_atom_site_calc_flag
_atom_site_refinement_flags_posn
_atom_site_refinement_flags_adp
_atom_site_refinement_flags_occupancy
Co1 Co 0.3333 0.1667 0.1667 0.0221(3) Uani 1 2 d S T P
N3 N 0.53449(15) 0.53366(14) 0.6891(5) 0.0390(10) Uani 1 1 d . . .
N2 N 0.49885(14) 0.44077(14) 0.5748(5) 0.0373(10) Uani 1 1 d . . .
N1 N 0.37701(17) 0.24264(15) 0.2580(6) 0.0434(11) Uani 1 1 d . . .
C10 C 0.51550(17) 0.43445(17) 0.7024(6) 0.0365(11) Uani 1 1 d . . .
C7 C 0.47449(18) 0.39720(17) 0.5103(6) 0.0365(11) Uani 1 1 d . . .
C8 C 0.4771(2) 0.36330(19) 0.6014(7) 0.0447(13) Uani 1 1 d . . .
H8 H 0.4635 0.3308 0.5820 0.054 Uiso 1 1 calc R . .
C11 C 0.54071(18) 0.46996(18) 0.8068(6) 0.0394(12) Uani 1 1 d . . .
C9 C 0.50257(19) 0.38609(18) 0.7199(7) 0.0434(13) Uani 1 1 d . . .
H9 H 0.5104 0.3728 0.7993 0.052 Uiso 1 1 calc R . .
C3 C 0.42396(19) 0.33673(17) 0.3324(6) 0.0416(13) Uani 1 1 d . . .
C12 C 0.54999(18) 0.51601(18) 0.7972(6) 0.0406(12) Uani 1 1 d . . .
C16 C 0.5593(2) 0.45674(19) 0.9332(7) 0.0450(13) Uani 1 1 d . . .
C15 C 0.55478(17) 0.58090(17) 0.7136(6) 0.0369(12) Uani 1 1 d . . .
C14 C 0.5835(2) 0.59341(19) 0.8429(7) 0.0472(14) Uani 1 1 d . . .
H14 H 0.6012 0.6237 0.8844 0.057 Uiso 1 1 calc R . .
C6 C 0.44987(18) 0.38768(17) 0.3781(6) 0.0391(12) Uani 1 1 d . . .
C13 C 0.5804(2) 0.55352(19) 0.8929(7) 0.0482(14) Uani 1 1 d . . .
H13 H 0.5956 0.5507 0.9768 0.058 Uiso 1 1 calc R . .
C2 C 0.4413(2) 0.32029(19) 0.2257(7) 0.0506(15) Uani 1 1 d . . .
H2 H 0.4695 0.3409 0.1764 0.061 Uiso 1 1 calc R . .
C5 C 0.3604(2) 0.25895(18) 0.3603(7) 0.0482(14) Uani 1 1 d . . .
H5 H 0.3320 0.2377 0.4077 0.058 Uiso 1 1 calc R . .
C21 C 0.5440(2) 0.4572(2) 1.0734(7) 0.0530(15) Uani 1 1 d . . .
H21 H 0.5216 0.4669 1.0891 0.064 Uiso 1 1 calc R . .
C19 C 0.5939(3) 0.4301(2) 1.1715(9) 0.0641(19) Uani 1 1 d . . .
C1 C 0.4169(2) 0.27325(19) 0.1918(7) 0.0497(15) Uani 1 1 d . . .
H1 H 0.4290 0.2621 0.1179 0.060 Uiso 1 1 calc R . .
C18 C 0.6099(3) 0.4303(3) 1.0315(10) 0.071(2) Uani 1 1 d . . .
H18 H 0.6328 0.4213 1.0167 0.085 Uiso 1 1 calc R . .
O2 O 0.5979(4) 0.4192(3) 1.4274(9) 0.128(3) Uani 1 1 d . . .
C4 C 0.3826(2) 0.3052(2) 0.4004(7) 0.0495(15) Uani 1 1 d . . .
H4 H 0.3697 0.3155 0.4742 0.059 Uiso 1 1 calc R . .
C17 C 0.5933(2) 0.4434(2) 0.9139(8) 0.0588(17) Uani 1 1 d . . .
H17 H 0.6048 0.4434 0.8190 0.071 Uiso 1 1 calc R . .
C20 C 0.5611(2) 0.4437(2) 1.1922(8) 0.0602(17) Uani 1 1 d . . .
H20 H 0.5501 0.4440 1.2875 0.072 Uiso 1 1 calc R . .
O1 O 0.6407(3) 0.4024(4) 1.2779(12) 0.162(4) Uani 1 1 d . . .
C22 C 0.6132(4) 0.4175(4) 1.2991(15) 0.106(4) Uani 1 1 d . . .

loop_
_atom_site_aniso_label
_atom_site_aniso_U_11
_atom_site_aniso_U_22
_atom_site_aniso_U_33
_atom_site_aniso_U_23
_atom_site_aniso_U_13
_atom_site_aniso_U_12
Co1 0.0223(5) 0.0189(5) 0.0319(5) -0.0012(4) -0.0033(4) 0.0155(4)
N3 0.029(2) 0.028(2) 0.056(3) 0.0031(19) 0.0012(19) 0.0120(18)
N2 0.027(2) 0.026(2) 0.055(3) -0.0067(19) -0.0030(19) 0.0101(17)
N1 0.043(3) 0.026(2) 0.059(3) -0.006(2) -0.004(2) 0.016(2)
C10 0.031(3) 0.027(2) 0.050(3) 0.000(2) -0.003(2) 0.014(2)
C7 0.032(3) 0.023(2) 0.050(3) -0.003(2) 0.000(2) 0.010(2)
C8 0.042(3) 0.026(3) 0.063(4) 0.001(2) -0.003(3) 0.015(2)
C11 0.033(3) 0.028(3) 0.054(3) -0.001(2) 0.001(2) 0.013(2)
C9 0.038(3) 0.031(3) 0.058(4) 0.004(2) -0.002(2) 0.014(2)
C3 0.044(3) 0.024(3) 0.056(3) -0.003(2) -0.004(3) 0.017(2)
C12 0.031(3) 0.033(3) 0.052(3) 0.000(2) -0.001(2) 0.012(2)
C16 0.040(3) 0.033(3) 0.057(4) -0.004(2) -0.005(3) 0.015(2)
C15 0.030(3) 0.024(2) 0.052(3) -0.006(2) -0.002(2) 0.009(2)
C14 0.042(3) 0.026(3) 0.066(4) -0.008(2) -0.008(3) 0.011(2)
C6 0.034(3) 0.025(2) 0.052(3) -0.003(2) 0.001(2) 0.010(2)
C13 0.046(3) 0.032(3) 0.060(4) -0.007(2) -0.014(3) 0.015(3)
C2 0.044(3) 0.032(3) 0.065(4) -0.005(3) 0.005(3) 0.011(3)
C5 0.051(3) 0.024(3) 0.059(4) -0.005(2) 0.004(3) 0.011(2)
C21 0.056(4) 0.041(3) 0.059(4) -0.002(3) -0.002(3) 0.022(3)
C19 0.058(4) 0.048(4) 0.085(6) 0.008(3) -0.015(4) 0.025(3)
C1 0.049(3) 0.031(3) 0.068(4) -0.010(3) 0.001(3) 0.018(3)
C18 0.063(4) 0.059(4) 0.101(6) 0.003(4) -0.013(4) 0.039(4)
O2 0.199(9) 0.115(6) 0.080(5) 0.004(4) -0.025(5) 0.087(6)
C4 0.048(3) 0.035(3) 0.057(4) -0.009(3) 0.004(3) 0.015(3)
C17 0.054(4) 0.057(4) 0.072(5) 0.001(3) -0.004(3) 0.034(3)
C20 0.058(4) 0.050(4) 0.063(4) 0.002(3) -0.008(3) 0.019(3)
O1 0.113(6) 0.206(10) 0.196(10) 0.105(8) 0.008(6) 0.100(7)
C22 0.075(6) 0.081(7) 0.150(11) 0.037(7) -0.026(7) 0.031(5)

loop_
_atom_type_symbol
_atom_type_description
_atom_type_scat_dispersion_real
_atom_type_scat_dispersion_imag
_atom_type_scat_source
C C 0.0181 0.0091 'International Tables Vol C Tables 4.2.6.8 and 6.1.1.4'
H H 0.0000 0.0000 'International Tables Vol C Tables 4.2.6.8 and 6.1.1.4'
Co Co -2.3653 3.6143 'International Tables Vol C Tables 4.2.6.8 and 6.1.1.4'
N N 0.0311 0.0180 'International Tables Vol C Tables 4.2.6.8 and 6.1.1.4'
O O 0.0492 0.0322 'International Tables Vol C Tables 4.2.6.8 and 6.1.1.4'

loop_
_geom_angle_atom_site_label_1
_geom_angle_atom_site_label_2
_geom_angle_atom_site_label_3
_geom_angle
_geom_angle_site_symmetry_1
_geom_angle_site_symmetry_3
N3 Co1 N3 180.0 18_545 9_554
N3 Co1 N1 83.03(17) 9_554 13
N3 Co1 N1 96.97(17) 9_554 .
N3 Co1 N1 96.97(17) 18_545 13
N3 Co1 N1 83.03(17) 18_545 .
N2 Co1 N3 88.53(17) 18_545 18_545
N2 Co1 N3 88.53(17) 9_554 9_554
N2 Co1 N3 91.48(17) 9_554 18_545
N2 Co1 N3 91.47(17) 18_545 9_554
N2 Co1 N2 180.0 9_554 18_545
N2 Co1 N1 86.62(17) 9_554 .
N2 Co1 N1 93.38(17) 18_545 .
N2 Co1 N1 93.38(17) 9_554 13
N2 Co1 N1 86.62(17) 18_545 13
N1 Co1 N1 180.0 . 13
C12 N3 Co1 126.9(4) . 5
C12 N3 C15 106.8(5) . .
C15 N3 Co1 124.9(4) . 5
C10 N2 Co1 128.3(3) . 5
C10 N2 C7 106.3(4) . .
C7 N2 Co1 124.9(4) . 5
C5 N1 Co1 122.0(4) . .
C5 N1 C1 117.6(5) . .
C1 N1 Co1 119.6(4) . .
N2 C10 C11 125.0(5) . .
N2 C10 C9 110.4(5) . .
C11 C10 C9 124.6(5) . .
N2 C7 C8 109.4(5) . .
N2 C7 C6 125.0(5) . .
C6 C7 C8 125.7(5) . .
C9 C8 C7 107.4(5) . .
C10 C11 C16 116.5(5) . .
C12 C11 C10 125.2(5) . .
C12 C11 C16 118.3(5) . .
C8 C9 C10 106.5(5) . .
C2 C3 C6 121.3(5) . .
C2 C3 C4 118.2(5) . .
C4 C3 C6 120.4(5) . .
N3 C12 C11 125.6(5) . .
N3 C12 C13 108.9(5) . .
C11 C12 C13 125.3(5) . .
C21 C16 C11 121.3(6) . .
C21 C16 C17 118.2(6) . .
C17 C16 C11 120.5(6) . .
N3 C15 C14 109.7(5) . .
N3 C15 C6 124.7(5) . 10_666
C6 C15 C14 125.5(5) 10_666 .
C13 C14 C15 106.3(5) . .
C7 C6 C3 115.4(5) . .
C15 C6 C7 128.2(5) 10_666 .
C15 C6 C3 116.4(5) 10_666 .
C14 C13 C12 108.2(5) . .
C3 C2 C1 118.7(6) . .
N1 C5 C4 122.7(6) . .
C16 C21 C20 120.8(6) . .
C18 C19 C22 121.1(9) . .
C20 C19 C18 119.0(7) . .
C20 C19 C22 119.9(9) . .
N1 C1 C2 123.2(6) . .
C17 C18 C19 121.2(7) . .
C5 C4 C3 119.5(6) . .
C18 C17 C16 120.4(7) . .
C19 C20 C21 120.4(7) . .
O2 C22 C19 118.4(10) . .
O1 C22 C19 119.1(13) . .
O1 C22 O2 122.3(10) . .

loop_
_geom_bond_atom_site_label_1
_geom_bond_atom_site_label_2
_geom_bond_distance
_geom_bond_site_symmetry_2
Co1 N3 2.069(5) 9_554
Co1 N3 2.069(5) 18_545
Co1 N2 2.056(4) 9_554
Co1 N2 2.056(4) 18_545
Co1 N1 2.337(4) .
Co1 N1 2.336(4) 13
N3 Co1 2.069(5) 5
N3 C12 1.374(7) .
N3 C15 1.374(6) .
N2 Co1 2.056(4) 5
N2 C10 1.354(7) .
N2 C7 1.382(6) .
N1 C5 1.331(7) .
N1 C1 1.339(8) .
C10 C11 1.418(7) .
C10 C9 1.441(7) .
C7 C8 1.435(8) .
C7 C6 1.406(8) .
C8 C9 1.351(8) .
C11 C12 1.396(7) .
C11 C16 1.477(8) .
C3 C6 1.517(7) .
C3 C2 1.375(8) .
C3 C4 1.385(8) .
C12 C13 1.439(8) .
C16 C21 1.385(9) .
C16 C17 1.409(9) .
C15 C14 1.445(8) .
C15 C6 1.403(8) 10_666
C14 C13 1.349(8) .
C6 C15 1.403(8) 10_666
C2 C1 1.382(8) .
C5 C4 1.374(7) .
C21 C20 1.401(9) .
C19 C18 1.388(11) .
C19 C20 1.379(10) .
C19 C22 1.488(12) .
C18 C17 1.376(10) .
O2 C22 1.293(15) .
O1 C22 1.252(14) .

loop_
_smtbx_masks_void_nr
_smtbx_masks_void_average_x
_smtbx_masks_void_average_y
_smtbx_masks_void_average_z
_smtbx_masks_void_volume
_smtbx_masks_void_count_electrons
1 0.000 0.000 -0.219 337.2 142.3
2 0.014 0.270 0.450 17.3 2.0
3 -0.014 0.730 0.550 17.3 0.0
4 0.063 0.410 0.117 17.3 2.0
5 0.077 0.681 0.216 17.3 0.0
6 0.333 0.667 -0.443 337.2 142.3
7 0.256 0.986 0.450 17.3 2.0
8 0.270 0.256 0.550 17.3 0.0
9 0.319 0.396 0.216 17.3 0.0
10 0.348 0.937 0.117 17.3 2.0
11 0.396 0.077 0.784 17.3 2.0
12 0.410 0.348 0.883 17.3 0.0
13 0.667 0.333 -0.776 337.2 142.3
14 0.590 0.652 0.117 17.3 2.0
15 0.604 0.923 0.216 17.3 0.0
16 0.652 0.063 0.883 17.3 0.0
17 0.681 0.604 0.784 17.3 2.0
18 0.730 0.744 0.450 17.3 2.0
19 0.744 0.014 0.550 17.3 0.0
20 0.923 0.319 0.784 17.3 2.0
21 0.937 0.590 0.883 17.3 0.0
